data_7015603
loop_
_publ_author_name
'Aidoudi, Farida H.'
'Byrne, Peter J.'
'Allan, Pheobe K.'
'Teat, Simon J.'
'Lightfoot, Philip'
'Morris, Russell E.'

_publ_section_title
;
 Ionic liquids and deep eutectic mixtures as new solvents for the
 synthesis of vanadium fluorides and oxyfluorides.
;
_journal_issue 16
_journal_name_full 'Dalton transactions (Cambridge, England : 2003)'
_journal_page_first 4324
_journal_page_last 4331
_journal_paper_doi 10.1039/c0dt01765e
_journal_volume 40
_journal_year 2011
_chemical_formula_moiety 'F4 O V, C2 H10 N2'
_chemical_formula_sum 'C2 H10 F4 N2 O V'
_chemical_formula_weight 205.06
_chemical_name_systematic
;
?
;
_space_group_IT_number 14
_symmetry_cell_setting monoclinic
_symmetry_space_group_name_Hall '-P 2yn'
_symmetry_space_group_name_H-M 'P 1 21/n 1'
_atom_sites_solution_hydrogens geom
_atom_sites_solution_primary direct
_atom_sites_solution_secondary difmap
_audit_creation_method SHELXL-97
_cell_angle_alpha 90.00
_cell_angle_beta 92.2160(10)
_cell_angle_gamma 90.00
_cell_formula_units_Z 8
_cell_length_a 14.6312(8)
_cell_length_b 5.7257(3)
_cell_length_c 14.6306(8)
_cell_measurement_reflns_used 14039
_cell_measurement_temperature 150(2)
_cell_measurement_theta_max 33.6
_cell_measurement_theta_min 3.3
_cell_volume 1224.75(11)
_computing_cell_refinement 'SAINT (Bruker, 2006)'
_computing_data_collection 'APEXII (Bruker, 2006)'
_computing_data_reduction 'SAINT (Bruker, 2006)'
_computing_molecular_graphics 'Bruker SHELXTL'
_computing_publication_material 'Bruker SHELXTL'
_computing_structure_refinement 'SHELXL-97 (Sheldrick, 1997)'
_computing_structure_solution 'SHELXL-97 (Sheldrick, 1997)'
_diffrn_ambient_temperature 150(2)
_diffrn_measured_fraction_theta_full 0.983
_diffrn_measured_fraction_theta_max 0.983
_diffrn_measurement_device_type 'Bruker AXS APEXII'
_diffrn_measurement_method dtprofit.ref
_diffrn_radiation_monochromator 'Si (111) Crystal'
_diffrn_radiation_source '11.3.1 ALS. LBNL.CA'
_diffrn_radiation_type synchrotron
_diffrn_radiation_wavelength 0.77490
_diffrn_reflns_av_R_equivalents 0.0376
_diffrn_reflns_av_sigmaI/netI 0.0368
_diffrn_reflns_limit_h_max 20
_diffrn_reflns_limit_h_min -20
_diffrn_reflns_limit_k_max 8
_diffrn_reflns_limit_k_min -8
_diffrn_reflns_limit_l_max 19
_diffrn_reflns_limit_l_min -20
_diffrn_reflns_number 13262
_diffrn_reflns_theta_full 33.6
_diffrn_reflns_theta_max 30.42
_diffrn_reflns_theta_min 3.06
_diffrn_standards_decay_% none
_diffrn_standards_interval_count none
_diffrn_standards_interval_time none
_diffrn_standards_number none
_exptl_absorpt_coefficient_mu 1.638
_exptl_absorpt_correction_T_max 1.000
_exptl_absorpt_correction_T_min 0.753
_exptl_absorpt_correction_type multi-scan
_exptl_absorpt_process_details 'Jacobson, R. (1998) Private communication'
_exptl_crystal_colour blue
_exptl_crystal_density_diffrn 2.224
_exptl_crystal_density_method 'not measured'
_exptl_crystal_description block
_exptl_crystal_F_000 824
_exptl_crystal_size_max 0.2
_exptl_crystal_size_mid 0.02
_exptl_crystal_size_min 0.02
_refine_diff_density_max 0.483
_refine_diff_density_min -0.674
_refine_diff_density_rms 0.086
_refine_ls_extinction_method none
_refine_ls_goodness_of_fit_ref 1.046
_refine_ls_hydrogen_treatment constr
_refine_ls_matrix_type full
_refine_ls_number_parameters 182
_refine_ls_number_reflns 3675
_refine_ls_number_restraints 0
_refine_ls_restrained_S_all 1.046
_refine_ls_R_factor_all 0.0344
_refine_ls_R_factor_gt 0.0306
_refine_ls_shift/su_max 0.001
_refine_ls_shift/su_mean 0.000
_refine_ls_structure_factor_coef Fsqd
_refine_ls_weighting_details 'calc w=1/[\s^2^(Fo^2^)+(0.0414P)^2^+0.5605P] where P=(Fo^2^+2Fc^2^)/3'
_refine_ls_weighting_scheme calc
_refine_ls_wR_factor_gt 0.0812
_refine_ls_wR_factor_ref 0.0833
_reflns_number_gt 3358
_reflns_number_total 3675
_reflns_threshold_expression >2sigma(I)
_cod_data_source_file c0dt01765e.txt
_cod_data_source_block 8
_cod_original_sg_symbol_H-M 'P 21/n'
_cod_database_code 7015603

loop_
_symmetry_equiv_pos_as_xyz
'x, y, z'
'-x+1/2, y+1/2, -z+1/2'
'-x, -y, -z'
'x-1/2, -y-1/2, z-1/2'

loop_
_atom_site_label
_atom_site_type_symbol
_atom_site_fract_x
_atom_site_fract_y
_atom_site_fract_z
_atom_site_U_iso_or_equiv
_atom_site_adp_type
_atom_site_occupancy
_atom_site_symmetry_multiplicity
_atom_site_calc_flag
_atom_site_refinement_flags
_atom_site_disorder_assembly
_atom_site_disorder_group
V1 V 0.76658(4) 0.24556(6) 0.35768(4) 0.00827(10) Uani 1 1 d . . .
V2 V 1.14311(4) 0.24458(8) 0.23405(4) 0.01428(12) Uani 1 1 d . . .
F1 F 1.14419(13) 0.2747(2) 0.36465(13) 0.0109(4) Uani 1 1 d . . .
F2 F 0.89269(10) 0.1976(2) 0.32582(10) 0.0112(3) Uani 1 1 d . . .
F3 F 0.74469(9) -0.0305(2) 0.24612(9) 0.0121(3) Uani 1 1 d . . .
F4 F 0.77740(11) -0.0263(2) 0.43365(11) 0.0126(3) Uani 1 1 d . . .
F5 F 1.25739(9) 0.0245(3) 0.26001(9) 0.0129(3) Uani 1 1 d . . .
F6 F 0.63480(13) 0.2190(2) 0.35561(13) 0.0113(4) Uani 1 1 d . . .
F7 F 1.17445(12) 0.2285(3) 0.10811(11) 0.0116(3) Uani 1 1 d . . .
F8 F 1.06050(12) 0.4701(3) 0.21642(12) 0.0144(3) Uani 0.56 1 d P . .
O1A O 1.06050(12) 0.4701(3) 0.21642(12) 0.0144(3) Uani 0.44 1 d P . .
O1 O 1.07357(12) -0.0028(3) 0.22821(12) 0.0150(3) Uani 0.56 1 d P . .
F8A F 1.07357(12) -0.0028(3) 0.22821(12) 0.0150(3) Uani 0.44 1 d P . .
O2 O 0.78010(13) 0.4444(3) 0.43469(13) 0.0121(3) Uani 1 1 d . . .
N1 N 0.93140(18) 0.7301(3) 0.31923(18) 0.0113(5) Uani 1 1 d . . .
H1A H 0.8824 0.6412 0.3079 0.017 Uiso 1 1 calc R . .
H1B H 0.9727 0.7025 0.2775 0.017 Uiso 1 1 calc R . .
H1C H 0.9152 0.8799 0.3170 0.017 Uiso 1 1 calc R . .
N2 N 1.1365(2) 0.7406(3) 0.3853(2) 0.0125(6) Uani 1 1 d . . .
H2A H 1.1845 0.8297 0.4007 0.019 Uiso 1 1 calc R . .
H2B H 1.1245 0.7516 0.3253 0.019 Uiso 1 1 calc R . .
H2C H 1.1488 0.5927 0.3998 0.019 Uiso 1 1 calc R . .
N3 N 0.81952(19) 0.2495(3) -0.06839(18) 0.0115(6) Uani 1 1 d . . .
H3A H 0.8078 0.3352 -0.1182 0.017 Uiso 1 1 calc R . .
H3B H 0.7774 0.2779 -0.0275 0.017 Uiso 1 1 calc R . .
H3C H 0.8183 0.0987 -0.0832 0.017 Uiso 1 1 calc R . .
N4 N 0.8852(2) 0.2533(3) 0.13714(19) 0.0117(6) Uani 1 1 d . . .
H4A H 0.9014 0.1674 0.1858 0.018 Uiso 1 1 calc R . .
H4B H 0.8254 0.2387 0.1253 0.018 Uiso 1 1 calc R . .
H4C H 0.8986 0.4025 0.1483 0.018 Uiso 1 1 calc R . .
C3 C 0.93585(14) 0.1718(4) 0.05697(14) 0.0105(4) Uani 1 1 d . . .
H5A H 0.9220 0.0083 0.0459 0.013 Uiso 1 1 calc R . .
H5B H 1.0010 0.1850 0.0707 0.013 Uiso 1 1 calc R . .
C4 C 0.91160(14) 0.3107(3) -0.02865(14) 0.0098(4) Uani 1 1 d . . .
H6A H 0.9131 0.4759 -0.0141 0.012 Uiso 1 1 calc R . .
H6B H 0.9571 0.2815 -0.0738 0.012 Uiso 1 1 calc R . .
C1 C 1.05547(14) 0.8208(4) 0.43541(14) 0.0099(4) Uani 1 1 d . . .
H7A H 1.0429 0.9828 0.4203 0.012 Uiso 1 1 calc R . .
H7B H 1.0691 0.8114 0.5007 0.012 Uiso 1 1 calc R . .
C2 C 0.97133(14) 0.6747(4) 0.41163(13) 0.0108(4) Uani 1 1 d . . .
H8A H 0.9877 0.5106 0.4141 0.013 Uiso 1 1 calc R . .
H8B H 0.9257 0.7020 0.4568 0.013 Uiso 1 1 calc R . .

loop_
_atom_site_aniso_label
_atom_site_aniso_U_11
_atom_site_aniso_U_22
_atom_site_aniso_U_33
_atom_site_aniso_U_23
_atom_site_aniso_U_13
_atom_site_aniso_U_12
V1 0.0093(4) 0.00649(15) 0.0089(4) 0.00073(10) -0.00117(16) -0.00045(10)
V2 0.0088(5) 0.0252(2) 0.0088(4) -0.00168(12) -0.00046(18) -0.00144(12)
F1 0.0145(9) 0.0092(7) 0.0088(8) 0.0012(4) -0.0006(6) -0.0009(5)
F2 0.0096(7) 0.0096(6) 0.0142(7) 0.0004(5) 0.0003(5) 0.0003(5)
F3 0.0148(7) 0.0089(6) 0.0127(7) -0.0026(4) 0.0004(5) 0.0001(4)
F4 0.0141(7) 0.0084(6) 0.0151(6) 0.0044(5) -0.0014(5) -0.0010(5)
F5 0.0140(7) 0.0112(6) 0.0134(6) 0.0002(5) -0.0004(5) 0.0009(5)
F6 0.0110(8) 0.0109(7) 0.0119(8) -0.0010(5) -0.0008(6) -0.0012(5)
F7 0.0131(7) 0.0114(6) 0.0104(7) -0.0006(4) 0.0003(5) 0.0012(4)
F8 0.0132(7) 0.0169(7) 0.0131(7) -0.0005(5) -0.0003(5) 0.0056(5)
O1A 0.0132(7) 0.0169(7) 0.0131(7) -0.0005(5) -0.0003(5) 0.0056(5)
O1 0.0150(8) 0.0163(7) 0.0135(8) -0.0003(5) 0.0001(6) -0.0062(6)
F8A 0.0150(8) 0.0163(7) 0.0135(8) -0.0003(5) 0.0001(6) -0.0062(6)
O2 0.0136(8) 0.0092(7) 0.0134(7) -0.0011(6) -0.0015(5) -0.0014(6)
N1 0.0125(14) 0.0103(9) 0.0108(13) 0.0016(6) -0.0022(10) -0.0003(6)
N2 0.0148(17) 0.0084(8) 0.0143(16) 0.0009(6) 0.0004(11) -0.0004(6)
N3 0.0130(13) 0.0099(9) 0.0115(13) -0.0001(5) -0.0024(10) 0.0006(6)
N4 0.0160(16) 0.0113(9) 0.0080(15) -0.0016(5) 0.0022(10) 0.0005(6)
C3 0.0110(9) 0.0110(10) 0.0097(9) 0.0000(7) 0.0007(7) 0.0028(7)
C4 0.0120(10) 0.0061(8) 0.0112(10) 0.0011(7) -0.0008(7) -0.0020(7)
C1 0.0110(9) 0.0050(8) 0.0135(9) -0.0010(7) -0.0005(8) 0.0005(7)
C2 0.0114(10) 0.0106(9) 0.0104(9) 0.0017(7) -0.0016(7) -0.0007(7)

loop_
_atom_type_symbol
_atom_type_description
_atom_type_scat_dispersion_real
_atom_type_scat_dispersion_imag
_atom_type_scat_source
C C 0.0033 0.0016 'International Tables Vol C Tables 4.2.6.8 and 6.1.1.4'
H H 0.0000 0.0000 'International Tables Vol C Tables 4.2.6.8 and 6.1.1.4'
N N 0.0061 0.0033 'International Tables Vol C Tables 4.2.6.8 and 6.1.1.4'
O O 0.0106 0.0060 'International Tables Vol C Tables 4.2.6.8 and 6.1.1.4'
F F 0.0171 0.0103 'International Tables Vol C Tables 4.2.6.8 and 6.1.1.4'
V V 0.3005 0.5294 'International Tables Vol C Tables 4.2.6.8 and 6.1.1.4'

loop_
_geom_angle_atom_site_label_1
_geom_angle_atom_site_label_2
_geom_angle_atom_site_label_3
_geom_angle
_geom_angle_site_symmetry_1
_geom_angle_site_symmetry_3
_geom_angle_publ_flag
O2 V1 F4 99.41(9) . . ?
O2 V1 F6 99.34(9) . . ?
F4 V1 F6 90.29(7) . . ?
O2 V1 F2 100.14(8) . . ?
F4 V1 F2 88.08(6) . . ?
F6 V1 F2 160.46(7) . . ?
O2 V1 F3 94.75(7) . 2_655 ?
F4 V1 F3 165.72(6) . 2_655 ?
F6 V1 F3 89.18(6) . 2_655 ?
F2 V1 F3 87.67(6) . 2_655 ?
O2 V1 F3 178.46(7) . . ?
F4 V1 F3 81.87(5) . . ?
F6 V1 F3 79.76(6) . . ?
F2 V1 F3 80.73(6) . . ?
F3 V1 F3 84.00(2) 2_655 . ?
O1 V2 F8 100.98(9) . . ?
O1 V2 F1 95.97(8) . . ?
F8 V2 F1 93.36(8) . . ?
O1 V2 F7 94.29(8) . . ?
F8 V2 F7 94.69(8) . . ?
F1 V2 F7 165.52(8) . . ?
O1 V2 F5 88.88(7) . . ?
F8 V2 F5 170.04(8) . . ?
F1 V2 F5 84.18(7) . . ?
F7 V2 F5 85.83(6) . . ?
O1 V2 F5 173.40(8) . 2_755 ?
F8 V2 F5 85.44(7) . 2_755 ?
F1 V2 F5 85.06(6) . 2_755 ?
F7 V2 F5 83.60(6) . 2_755 ?
F5 V2 F5 84.73(2) . 2_755 ?
V1 F3 V1 174.83(7) 2_645 . ?
V2 F5 V2 166.79(7) . 2_745 ?
C2 N1 H1A 109.5 . . ?
C2 N1 H1B 109.5 . . ?
H1A N1 H1B 109.5 . . ?
C2 N1 H1C 109.5 . . ?
H1A N1 H1C 109.5 . . ?
H1B N1 H1C 109.5 . . ?
C1 N2 H2A 109.5 . . ?
C1 N2 H2B 109.5 . . ?
H2A N2 H2B 109.5 . . ?
C1 N2 H2C 109.5 . . ?
H2A N2 H2C 109.5 . . ?
H2B N2 H2C 109.5 . . ?
C4 N3 H3A 109.5 . . ?
C4 N3 H3B 109.5 . . ?
H3A N3 H3B 109.5 . . ?
C4 N3 H3C 109.5 . . ?
H3A N3 H3C 109.5 . . ?
H3B N3 H3C 109.5 . . ?
C3 N4 H4A 109.5 . . ?
C3 N4 H4B 109.5 . . ?
H4A N4 H4B 109.5 . . ?
C3 N4 H4C 109.5 . . ?
H4A N4 H4C 109.5 . . ?
H4B N4 H4C 109.5 . . ?
N4 C3 C4 112.33(18) . . ?
N4 C3 H5A 109.1 . . ?
C4 C3 H5A 109.1 . . ?
N4 C3 H5B 109.1 . . ?
C4 C3 H5B 109.1 . . ?
H5A C3 H5B 107.9 . . ?
N3 C4 C3 112.28(18) . . ?
N3 C4 H6A 109.1 . . ?
C3 C4 H6A 109.1 . . ?
N3 C4 H6B 109.1 . . ?
C3 C4 H6B 109.1 . . ?
H6A C4 H6B 107.9 . . ?
N2 C1 C2 111.78(17) . . ?
N2 C1 H7A 109.3 . . ?
C2 C1 H7A 109.3 . . ?
N2 C1 H7B 109.3 . . ?
C2 C1 H7B 109.3 . . ?
H7A C1 H7B 107.9 . . ?
N1 C2 C1 112.19(18) . . ?
N1 C2 H8A 109.2 . . ?
C1 C2 H8A 109.2 . . ?
N1 C2 H8B 109.2 . . ?
C1 C2 H8B 109.2 . . ?
H8A C2 H8B 107.9 . . ?

loop_
_geom_bond_atom_site_label_1
_geom_bond_atom_site_label_2
_geom_bond_distance
_geom_bond_site_symmetry_2
_geom_bond_publ_flag
V1 O2 1.6087(17) . ?
V1 F4 1.9158(14) . ?
V1 F6 1.9333(19) . ?
V1 F2 1.9399(16) . ?
V1 F3 1.9894(13) 2_655 ?
V1 F3 2.2858(13) . ?
V2 O1 1.7442(18) . ?
V2 F8 1.7806(18) . ?
V2 F1 1.9180(19) . ?
V2 F7 1.9180(18) . ?
V2 F5 2.1165(15) . ?
V2 F5 2.1646(14) 2_755 ?
F3 V1 1.9894(13) 2_645 ?
F5 V2 2.1646(14) 2_745 ?
N1 C2 1.486(3) . ?
N1 H1A 0.8900 . ?
N1 H1B 0.8900 . ?
N1 H1C 0.8900 . ?
N2 C1 1.490(4) . ?
N2 H2A 0.8900 . ?
N2 H2B 0.8900 . ?
N2 H2C 0.8900 . ?
N3 C4 1.488(3) . ?
N3 H3A 0.8900 . ?
N3 H3B 0.8900 . ?
N3 H3C 0.8900 . ?
N4 C3 1.486(3) . ?
N4 H4A 0.8900 . ?
N4 H4B 0.8900 . ?
N4 H4C 0.8900 . ?
C3 C4 1.514(3) . ?
C3 H5A 0.9700 . ?
C3 H5B 0.9700 . ?
C4 H6A 0.9700 . ?
C4 H6B 0.9700 . ?
C1 C2 1.518(3) . ?
C1 H7A 0.9700 . ?
C1 H7B 0.9700 . ?
C2 H8A 0.9700 . ?
C2 H8B 0.9700 . ?

loop_
_geom_hbond_atom_site_label_D
_geom_hbond_atom_site_label_H
_geom_hbond_atom_site_label_A
_geom_hbond_distance_DH
_geom_hbond_distance_HA
_geom_hbond_distance_DA
_geom_hbond_angle_DHA
_geom_hbond_site_symmetry_A
N1 H1A F3 0.89 2.22 3.097(3) 167.7 2_655
N1 H1A F2 0.89 2.56 3.103(2) 120.3 .
N1 H1B F8 0.89 2.08 2.875(3) 149.0 .
N1 H1B O1 0.89 2.37 2.941(3) 121.9 1_565
N1 H1C F3 0.89 2.71 3.203(3) 115.8 1_565
N2 H2A F7 0.89 2.15 2.765(3) 125.4 2_755
N2 H2A F5 0.89 2.61 3.063(3) 112.8 1_565
N2 H2B O1 0.89 2.11 2.850(3) 139.5 1_565
N2 H2B F8 0.89 2.43 3.086(3) 131.0 .
N2 H2C F1 0.89 1.89 2.688(2) 147.7 .
N2 H2C O2 0.89 2.61 3.050(3) 111.7 3_766
N3 H3A F5 0.89 2.06 2.937(3) 166.6 4_565
N3 H3A F7 0.89 2.52 3.047(2) 118.9 3_765
N3 H3B F4 0.89 1.97 2.786(3) 152.2 2_655
N3 H3B O2 0.89 2.51 3.037(3) 118.7 2_645
N3 H3C F7 0.89 1.91 2.800(2) 174.7 3_755
N4 H4A F2 0.89 2.06 2.777(3) 136.3 .
N4 H4B F4 0.89 2.17 2.852(3) 132.9 2_655
N4 H4B O2 0.89 2.43 3.144(3) 138.0 2_645
N4 H4C F6 0.89 1.88 2.685(2) 150.0 2_655
N4 H4C F8 0.89 2.56 3.039(3) 114.2 .
